data_8100626
loop_
_publ_author_name
'Shoja, M.'
'Krikava, A.'
'Kabbani, R.'

_publ_section_title
;
Crystal structure of 6-bromo-3-(4'-chlorophenyl)-4-methylcoumarin, 
C~16~H~10~BrClO~2~
;
_journal_issue 2
_journal_name_full 'Zeitschrift f\"ur Kristallographie - New Crystal Structures'
_journal_page_first 267
_journal_page_last 268
_journal_volume 217
_journal_year 2002
_chemical_formula_structural 'C16 H10 Br1 Cl1 O2'
_chemical_formula_sum 'C16 H10 Br Cl O2'
_chemical_formula_weight 349.61
_chemical_melting_point 491.0(10)
_space_group_IT_number 15
_symmetry_cell_setting monoclinic
_symmetry_space_group_name_Hall '-C 2yc'
_symmetry_space_group_name_H-M 'C 1 2/c 1'
_cell_angle_alpha 90.00000
_cell_angle_beta 138.03(2)
_cell_angle_gamma 90.00000
_cell_formula_units_Z 8
_cell_length_a 21.984(7)
_cell_length_b 10.819(2)
_cell_length_c 18.168(2)
_cell_measurement_temperature 293
_cell_volume 2889.6(16)
_diffrn_ambient_temperature 293
_exptl_crystal_density_diffrn 1.607
_refine_ls_R_factor_obs .065
_refine_ls_wR_factor_obs .079
_cod_depositor_comments
;
The following automatic conversions were performed:

'_chemical_melting_point' value '490-492 K' was changed to
'491.0(10)' - the average value was taken and precision was
estimated.

Automatic conversion script
Id: cif_fix_values 1646 2011-03-28 12:23:43Z adriana 
;
_cod_original_sg_symbol_Hall -c_2yc
_cod_original_sg_symbol_H-M 'C 2/c'
_cod_original_formula_sum 'C16 H10 Br1 Cl1 O2'
_cod_database_code 8100626

loop_
_symmetry_equiv_pos_as_xyz
'x, y, z'
'-x, y, 1/2-z'
'-x, -y, -z'
'x, -y, 1/2+z'
'1/2+x, 1/2+y, z'
'1/2-x, 1/2+y, 1/2-z'
'1/2-x, 1/2-y, -z'
1/2+x,1/2-y,1/2+z

loop_
_atom_site_aniso_label
_atom_site_aniso_U_11
_atom_site_aniso_U_22
_atom_site_aniso_U_33
_atom_site_aniso_U_12
_atom_site_aniso_U_13
_atom_site_aniso_U_23
Br .0714(8) .1148(12) .0534(7) .0119(9) .0456(7) .0060(9)
C3 .035(6) .058(8) .041(6) .003(5) .023(5) .001(5)
C7 .051(7) .087(11) .063(8) -.002(8) .040(7) -.021(9)
C9 .035(6) .065(9) .051(6) .003(6) .026(5) -.007(6)
C5 .043(6) .064(9) .040(6) .011(6) .025(5) -.002(6)
C2 .033(6) .058(9) .052(7) .004(6) .023(6) .001(6)
C6 .032(6) .078(9) .053(7) .004(6) .029(6) -.002(6)
O1 .057(5) .052(5) .072(5) .003(4) .047(5) -.000(4)
C10 .033(6) .059(8) .045(6) .007(5) .025(5) -.002(6)
C4 .040(6) .061(8) .038(5) .006(6) .025(5) -.001(6)
C5' .056(8) .077(10) .048(7) .008(7) .032(7) .014(7)
O2 .069(6) .060(6) .066(5) .000(5) .044(5) .007(5)
C2' .066(8) .069(9) .055(7) .018(7) .040(7) .010(7)
C1' .045(6) .054(7) .058(7) .007(6) .039(6) .010(6)
C6' .050(7) .076(9) .051(7) .011(7) .036(6) .015(6)
C44 .107(13) .044(8) .064(9) .015(8) .065(10) .010(7)
C3' .077(9) .082(10) .068(8) .023(8) .057(8) .015(7)
C8 .060(8) .064(9) .077(9) -.002(7) .049(8) -.016(8)
C4' .093(10) .067(9) .074(9) -.005(8) .070(9) -.006(7)
Cl .135(4) .099(3) .085(2) .015(3) .091(3) .006(2)

loop_
_atom_site_label
_atom_site_fract_x
_atom_site_fract_y
_atom_site_fract_z
_atom_site_U_iso_or_equiv
_atom_site_thermal_displace_type
_atom_site_calc_flag
_atom_site_calc_attached_atom
Br .37016(9) .36896(16) -.04505(10) .0807(8) Uani ? ?
C3 .3767(7) .1930(11) .3045(8) .050(6) Uani ? ?
C7 .3740(8) .1338(15) .0291(10) .070(7) Uani ? ?
C9 .3772(7) .1060(11) .1625(9) .057(6) Uani ? ?
C5 .3750(8) .3114(13) .1106(9) .056(6) Uani ? ?
C2 .3774(7) .0615(12) .2906(10) .057(6) Uani ? ?
C6 .3712(7) .2585(12) .0382(9) .057(6) Uani ? ?
O1 .3793(5) .0229(7) .2212(7) .062(4) Uani ? ?
C10 .3761(7) .2310(11) .1731(8) .050(6) Uani ? ?
C4 .3771(7) .2770(11) .2501(8) .051(6) Uani ? ?
C5' .4485(9) .2359(14) .5671(11) .068(7) Uani ? ?
O2 .3743(6) -.0193(8) .3338(7) .071(5) Uani ? ?
C2' .2968(9) .2828(12) .3431(10) .069(7) Uani ? ?
C1' .3759(7) .2279(11) .3835(9) .052(6) Uani ? ?
C6' .4507(8) .2026(12) .4958(9) .061(6) Uani ? ?
C44 .3798(12) .4149(12) .2655(12) .070(8) Uani ? ?
C3' .2931(9) .3158(13) .4139(10) .072(7) Uani ? ?
C8 .3763(9) .0552(14) .0911(11) .069(7) Uani ? ?
C4' .3712(10) .2909(12) .5263(11) .069(7) Uani ? ?
Cl .3684(3) .3323(4) .6166(3) .097(2) Uani ? ?
H6' .502(7) .152(10) .517(8) .06(3) Uiso ? ?
H8 .378(7) -.034(10) .086(8) .06(3) Uiso ? ?
H5 .377(7) .404(11) .116(9) .05(4) Uiso ? ?
H3' .234(7) .378(10) .387(8) .08(3) Uiso ? ?
H7 .395(8) .073(12) -.000(10) .13(4) Uiso ? ?
H2' .250(7) .325(10) .274(6) .11(4) Uiso ? ?
H5' .496(8) .203(12) .631(10) .07(4) Uiso ? ?
H441 .320(7) .451(14) .226(13) .16(7) Uiso ? ?
H442 .408(8) .447(15) .340(6) .29(7) Uiso ? ?
H443 .349(10) .472(10) .202(10) .20(5) Uiso ? ?

loop_
_geom_bond_atom_site_label_1
_geom_bond_atom_site_label_2
_geom_bond_distance
_geom_bond_site_symmetry_1
_geom_bond_site_symmetry_2
_geom_bond_publ_flag
Br C6 1.915(18) . . ?
C3 C2 1.447(18) . . ?
C3 C4 1.35(2) . . ?
C3 C1' 1.50(3) . . ?
C7 C6 1.37(2) . . ?
C7 C8 1.38(3) . . ?
C7 H7 1.1(2) . . ?
C9 O1 1.37(2) . . ?
C9 C10 1.369(17) . . ?
C9 C8 1.40(3) . . ?
C5 C6 1.38(3) . . ?
C5 C10 1.42(2) . . ?
C5 H5 1.00(12) . . ?
C2 O1 1.36(2) . . ?
C2 O2 1.21(2) . . ?
C10 C4 1.47(3) . . ?
C4 C44 1.510(18) . . ?
C5' C6' 1.38(3) . . ?
C5' C4' 1.38(3) . . ?
C5' H5' .87(10) . . ?
C2' C1' 1.42(2) . . ?
C2' C3' 1.39(3) . . ?
C2' H2' .96(8) . . ?
C1' C6' 1.397(14) . . ?
C6' H6' 1.03(15) . . ?
C44 H441 .99(16) . . ?
C44 H442 1.04(13) . . ?
C44 H443 1.00(14) . . ?
C3' C4' 1.406(16) . . ?
C3' H3' 1.19(14) . . ?
C8 H8 .97(11) . . ?
C4' Cl 1.75(3) . . ?
